data_7205040
loop_
_publ_author_name
'Thallapally, Praveen K.'
'Katz, A. K.'
'Carrell, H. L.'
'Desiraju, Gautam R.'

_publ_section_title
;
 C--H&#x22EF;O hydrogen bonds in molecular complexes of
 1,3,5-trinitrobenzene with some N-heterocycles
;
_journal_issue 18
_journal_name_full CrystEngComm
_journal_page_first 87
_journal_paper_doi 10.1039/b301677c
_journal_volume 5
_journal_year 2003
_chemical_formula_moiety 'C19 H12 N4 O6'
_chemical_formula_sum 'C19 H12 N4 O6'
_chemical_formula_weight 392.33
_chemical_name_common 'Complex of TNB and Acridene'
_chemical_name_systematic
; 
 1:1 Molecular complex of TNB and Acridene
;
_space_group_IT_number 14
_symmetry_cell_setting monoclinic
_symmetry_space_group_name_Hall '-P 2yn'
_symmetry_space_group_name_H-M 'P 1 21/n 1'
_atom_sites_solution_hydrogens geom
_atom_sites_solution_primary direct
_atom_sites_solution_secondary difmap
_audit_creation_method SHELXL-97
_cell_angle_alpha 90.00
_cell_angle_beta 108.46(3)
_cell_angle_gamma 90.00
_cell_formula_units_Z 4
_cell_length_a 11.741(2)
_cell_length_b 12.828(3)
_cell_length_c 12.047(2)
_cell_measurement_reflns_used 250
_cell_measurement_temperature 120(2)
_cell_measurement_theta_max 18.0
_cell_measurement_theta_min 10.1
_cell_volume 1721.1(6)
_computing_cell_refinement 'MADNES-Messerschmidt & Pflugrath'
_computing_data_collection 'MADNES-Messerschmidt & Pflugrath'
_computing_data_reduction 'MADNES-Messerschmidt & Pflugrath'
_computing_structure_refinement 'SHELXL-97 (Sheldrick, 1997)'
_computing_structure_solution 'SHELXS-97 (Sheldrick, 1990)'
_diffrn_ambient_temperature 120(2)
_diffrn_measured_fraction_theta_full 0.996
_diffrn_measured_fraction_theta_max 0.996
_diffrn_measurement_device_type 'Nonius FAST area detector'
_diffrn_measurement_method 'box integration'
_diffrn_radiation_monochromator graphite
_diffrn_radiation_source 'rotating anode'
_diffrn_radiation_type MoK\a
_diffrn_radiation_wavelength 0.71073
_diffrn_reflns_av_R_equivalents 0.0000
_diffrn_reflns_av_sigmaI/netI 0.0316
_diffrn_reflns_limit_h_max 15
_diffrn_reflns_limit_h_min 0
_diffrn_reflns_limit_k_max 16
_diffrn_reflns_limit_k_min 0
_diffrn_reflns_limit_l_max 14
_diffrn_reflns_limit_l_min -15
_diffrn_reflns_number 3940
_diffrn_reflns_theta_full 27.49
_diffrn_reflns_theta_max 27.49
_diffrn_reflns_theta_min 2.39
_diffrn_standards_decay_% 0
_exptl_absorpt_coefficient_mu 0.116
_exptl_absorpt_correction_type none
_exptl_crystal_colour yellow
_exptl_crystal_density_diffrn 1.514
_exptl_crystal_density_meas ?
_exptl_crystal_density_method .
_exptl_crystal_description needels
_exptl_crystal_F_000 808
_exptl_crystal_size_max 0.30
_exptl_crystal_size_mid 0.20
_exptl_crystal_size_min 0.10
_refine_diff_density_max 0.345
_refine_diff_density_min -0.353
_refine_diff_density_rms 0.078
_refine_ls_extinction_method none
_refine_ls_goodness_of_fit_ref 1.094
_refine_ls_hydrogen_treatment constr
_refine_ls_matrix_type full
_refine_ls_number_parameters 262
_refine_ls_number_reflns 3940
_refine_ls_number_restraints 0
_refine_ls_restrained_S_all 1.094
_refine_ls_R_factor_all 0.0949
_refine_ls_R_factor_gt 0.0598
_refine_ls_shift/su_max 0.000
_refine_ls_shift/su_mean 0.000
_refine_ls_structure_factor_coef Fsqd
_refine_ls_weighting_details 'calc w=1/[\s^2^(Fo^2^)+(0.0365P)^2^+3.5955P] where P=(Fo^2^+2Fc^2^)/3''
_refine_ls_weighting_scheme calc
_refine_ls_wR_factor_gt 0.1300
_refine_ls_wR_factor_ref 0.1554
_reflns_number_gt 2800
_reflns_number_total 3940
_reflns_threshold_expression >2sigma(I)
_cod_data_source_file b301677c.txt
_cod_data_source_block TNBADN
_cod_depositor_comments
;
The following automatic conversions were performed:
'_symmetry_cell_setting' value 'Monoclinic' changed to 'monoclinic'
according to '/home/saulius/struct/CIF-dictionaries/cif_core.dic'
dictionary named 'cif_core.dic' version 2.4.1 from 2010-06-29.

Automatic conversion script
Id: cif_fix_enum 1527 2010-12-29 10:47:43Z saulius 

The following automatic conversions were performed:

'_refine_ls_hydrogen_treatment' value 'constra' was replaced with the
value 'constr' as specified in the replacement file
'src/cod-tools/trunk/data/replacement-values/replacement_values.lst'.

Automatic conversion script
Id: cif_fix_values 5376 2017-05-30 11:51:03Z andrius 
;
_cod_original_cell_volume 1721.0(6)
_cod_original_sg_symbol_H-M 'P 21 / n'
_cod_database_code 7205040

loop_
_symmetry_equiv_pos_as_xyz
'x, y, z'
'-x+1/2, y+1/2, -z+1/2'
'-x, -y, -z'
'x-1/2, -y-1/2, z-1/2'

loop_
_atom_site_label
_atom_site_type_symbol
_atom_site_fract_x
_atom_site_fract_y
_atom_site_fract_z
_atom_site_U_iso_or_equiv
_atom_site_adp_type
_atom_site_occupancy
_atom_site_symmetry_multiplicity
_atom_site_calc_flag
_atom_site_refinement_flags
_atom_site_disorder_assembly
_atom_site_disorder_group
O6 O 0.13883(18) 0.08715(16) 0.54351(18) 0.0299(5) Uani 1 1 d . . .
O2 O -0.26185(18) 0.47049(16) 0.59487(18) 0.0321(5) Uani 1 1 d . . .
O5 O 0.17305(18) 0.25033(17) 0.51727(18) 0.0326(5) Uani 1 1 d . . .
O4 O -0.1930(2) -0.00528(16) 0.6787(2) 0.0353(5) Uani 1 1 d . . .
N4 N 0.11445(19) 0.18015(19) 0.54195(19) 0.0231(5) Uani 1 1 d . . .
N2 N -0.1606(2) 0.45092(18) 0.5922(2) 0.0262(5) Uani 1 1 d . . .
C17 C -0.0588(2) 0.1329(2) 0.6040(2) 0.0189(5) Uani 1 1 d . . .
H17A H -0.0372 0.0630 0.6053 0.023 Uiso 1 1 calc R . .
C15 C -0.1945(2) 0.2676(2) 0.6302(2) 0.0202(5) Uani 1 1 d . . .
H15A H -0.2625 0.2867 0.6490 0.024 Uiso 1 1 calc R . .
C16 C -0.1588(2) 0.1647(2) 0.6330(2) 0.0209(5) Uani 1 1 d . . .
O3 O -0.32602(18) 0.11240(17) 0.6813(2) 0.0348(5) Uani 1 1 d . . .
O1 O -0.0871(2) 0.51627(17) 0.5847(2) 0.0442(6) Uani 1 1 d . . .
N3 N -0.2312(2) 0.08411(19) 0.6667(2) 0.0263(5) Uani 1 1 d . . .
C19 C -0.0216(2) 0.3149(2) 0.5700(2) 0.0199(5) Uani 1 1 d . . .
H19A H 0.0253 0.3655 0.5502 0.024 Uiso 1 1 calc R . .
C18 C 0.0070(2) 0.2103(2) 0.5731(2) 0.0194(5) Uani 1 1 d . . .
C14 C -0.1245(2) 0.3406(2) 0.5982(2) 0.0206(5) Uani 1 1 d . . .
C12 C 0.0935(2) 0.2185(2) 0.8769(2) 0.0179(5) Uani 1 1 d . . .
N1 N 0.18259(19) 0.16900(17) 0.84933(18) 0.0198(4) Uani 1 1 d . . .
C11 C 0.0798(2) 0.3299(2) 0.8723(2) 0.0177(5) Uani 1 1 d . . .
C10 C 0.2612(2) 0.2278(2) 0.8160(2) 0.0187(5) Uani 1 1 d . . .
C13 C 0.1615(2) 0.3884(2) 0.8362(2) 0.0204(5) Uani 1 1 d . . .
H13A H 0.1546 0.4606 0.8320 0.025 Uiso 1 1 calc R . .
C8 C -0.0174(2) 0.3754(2) 0.9023(2) 0.0226(5) Uani 1 1 d . . .
H8A H -0.0277 0.4473 0.8986 0.027 Uiso 1 1 calc R . .
C9 C 0.2537(2) 0.3392(2) 0.8063(2) 0.0210(5) Uani 1 1 d . . .
C5 C 0.0094(2) 0.1575(2) 0.9126(2) 0.0233(5) Uani 1 1 d . . .
H5A H 0.0167 0.0853 0.9159 0.028 Uiso 1 1 calc R . .
C4 C 0.3595(2) 0.1770(2) 0.7920(2) 0.0247(6) Uani 1 1 d . . .
H4A H 0.3673 0.1050 0.7997 0.030 Uiso 1 1 calc R . .
C1 C 0.3411(2) 0.3943(2) 0.7690(2) 0.0257(6) Uani 1 1 d . . .
H1B H 0.3359 0.4664 0.7604 0.031 Uiso 1 1 calc R . .
C3 C 0.4412(3) 0.2324(3) 0.7583(2) 0.0302(7) Uani 1 1 d . . .
H3A H 0.5043 0.1978 0.7432 0.036 Uiso 1 1 calc R . .
C6 C -0.0813(2) 0.2039(2) 0.9420(2) 0.0265(6) Uani 1 1 d . . .
H6A H -0.1347 0.1631 0.9659 0.032 Uiso 1 1 calc R . .
C2 C 0.4320(3) 0.3417(3) 0.7458(2) 0.0310(7) Uani 1 1 d . . .
H2A H 0.4884 0.3782 0.7216 0.037 Uiso 1 1 calc R . .
C7 C -0.0952(2) 0.3142(2) 0.9364(2) 0.0278(6) Uani 1 1 d . . .
H7A H -0.1580 0.3448 0.9562 0.033 Uiso 1 1 calc R . .

loop_
_atom_site_aniso_label
_atom_site_aniso_U_11
_atom_site_aniso_U_22
_atom_site_aniso_U_33
_atom_site_aniso_U_23
_atom_site_aniso_U_13
_atom_site_aniso_U_12
O6 0.0275(11) 0.0316(11) 0.0332(11) -0.0018(9) 0.0137(9) 0.0034(9)
O2 0.0255(11) 0.0316(11) 0.0378(12) -0.0046(9) 0.0081(9) 0.0068(9)
O5 0.0255(11) 0.0386(12) 0.0390(12) 0.0053(9) 0.0179(9) -0.0040(9)
O4 0.0398(13) 0.0268(11) 0.0471(13) -0.0012(9) 0.0247(11) -0.0042(9)
N4 0.0163(11) 0.0341(13) 0.0190(10) -0.0002(9) 0.0059(9) 0.0008(9)
N2 0.0277(13) 0.0256(12) 0.0260(12) -0.0009(9) 0.0093(10) 0.0028(10)
C17 0.0132(11) 0.0274(13) 0.0153(11) -0.0004(10) 0.0035(9) -0.0020(10)
C15 0.0157(12) 0.0297(14) 0.0142(11) -0.0025(10) 0.0034(9) -0.0014(10)
C16 0.0176(12) 0.0277(14) 0.0165(12) -0.0001(10) 0.0042(10) -0.0043(10)
O3 0.0224(10) 0.0415(13) 0.0452(13) 0.0045(10) 0.0175(9) -0.0021(9)
O1 0.0490(15) 0.0250(11) 0.0690(17) 0.0024(11) 0.0332(13) -0.0042(10)
N3 0.0261(12) 0.0303(13) 0.0242(12) -0.0020(10) 0.0102(10) -0.0059(10)
C19 0.0155(12) 0.0276(13) 0.0158(11) 0.0005(10) 0.0041(9) -0.0026(10)
C18 0.0131(11) 0.0290(13) 0.0142(11) 0.0007(10) 0.0019(9) -0.0007(10)
C14 0.0207(13) 0.0243(13) 0.0160(11) -0.0017(10) 0.0046(10) 0.0019(10)
C12 0.0135(11) 0.0237(13) 0.0142(11) -0.0003(9) 0.0012(9) -0.0012(10)
N1 0.0192(11) 0.0231(11) 0.0162(10) -0.0014(8) 0.0042(8) 0.0014(9)
C11 0.0128(11) 0.0229(12) 0.0150(11) -0.0016(9) 0.0009(9) 0.0025(9)
C10 0.0149(12) 0.0262(13) 0.0143(11) -0.0041(10) 0.0038(9) -0.0011(10)
C13 0.0209(13) 0.0207(12) 0.0180(12) -0.0009(10) 0.0037(10) 0.0023(10)
C8 0.0201(13) 0.0255(13) 0.0226(13) -0.0003(10) 0.0075(10) 0.0053(10)
C9 0.0168(12) 0.0274(13) 0.0173(12) -0.0017(10) 0.0035(10) -0.0036(10)
C5 0.0262(14) 0.0242(13) 0.0191(12) 0.0009(10) 0.0068(10) -0.0014(11)
C4 0.0226(13) 0.0292(14) 0.0209(12) -0.0057(11) 0.0049(10) 0.0036(11)
C1 0.0237(14) 0.0281(14) 0.0266(14) -0.0047(11) 0.0099(11) -0.0087(11)
C3 0.0201(13) 0.0478(18) 0.0259(14) -0.0106(13) 0.0118(11) -0.0007(13)
C6 0.0239(14) 0.0359(16) 0.0207(13) 0.0022(11) 0.0085(11) -0.0048(12)
C2 0.0213(14) 0.0478(18) 0.0263(14) -0.0073(13) 0.0109(11) -0.0109(13)
C7 0.0196(13) 0.0422(17) 0.0233(13) -0.0006(12) 0.0093(11) 0.0035(12)

loop_
_atom_type_symbol
_atom_type_description
_atom_type_scat_dispersion_real
_atom_type_scat_dispersion_imag
_atom_type_scat_source
C C 0.0033 0.0016 'International Tables Vol C Tables 4.2.6.8 and 6.1.1.4'
H H 0.0000 0.0000 'International Tables Vol C Tables 4.2.6.8 and 6.1.1.4'
N N 0.0061 0.0033 'International Tables Vol C Tables 4.2.6.8 and 6.1.1.4'
O O 0.0106 0.0060 'International Tables Vol C Tables 4.2.6.8 and 6.1.1.4'

loop_
_geom_angle_atom_site_label_1
_geom_angle_atom_site_label_2
_geom_angle_atom_site_label_3
_geom_angle
_geom_angle_site_symmetry_1
_geom_angle_site_symmetry_3
_geom_angle_publ_flag
O5 N4 O6 124.9(2) . . ?
O5 N4 C18 117.3(2) . . ?
O6 N4 C18 117.7(2) . . ?
O2 N2 O1 125.0(2) . . ?
O2 N2 C14 117.6(2) . . ?
O1 N2 C14 117.5(2) . . ?
C18 C17 C16 116.5(2) . . ?
C14 C15 C16 116.9(2) . . ?
C15 C16 C17 123.3(2) . . ?
C15 C16 N3 118.6(2) . . ?
C17 C16 N3 118.1(2) . . ?
O4 N3 O3 124.9(2) . . ?
O4 N3 C16 117.9(2) . . ?
O3 N3 C16 117.2(2) . . ?
C18 C19 C14 116.5(2) . . ?
C17 C18 C19 123.7(2) . . ?
C17 C18 N4 118.4(2) . . ?
C19 C18 N4 117.9(2) . . ?
C15 C14 C19 123.1(2) . . ?
C15 C14 N2 118.6(2) . . ?
C19 C14 N2 118.3(2) . . ?
N1 C12 C5 118.6(2) . . ?
N1 C12 C11 123.0(2) . . ?
C5 C12 C11 118.4(2) . . ?
C10 N1 C12 117.8(2) . . ?
C13 C11 C8 123.0(2) . . ?
C13 C11 C12 117.9(2) . . ?
C8 C11 C12 119.1(2) . . ?
N1 C10 C4 118.4(2) . . ?
N1 C10 C9 123.5(2) . . ?
C4 C10 C9 118.0(2) . . ?
C11 C13 C9 120.4(2) . . ?
C7 C8 C11 120.5(3) . . ?
C13 C9 C1 123.4(3) . . ?
C13 C9 C10 117.5(2) . . ?
C1 C9 C10 119.1(2) . . ?
C6 C5 C12 120.7(3) . . ?
C3 C4 C10 120.9(3) . . ?
C2 C1 C9 120.3(3) . . ?
C4 C3 C2 121.0(3) . . ?
C5 C6 C7 120.7(3) . . ?
C1 C2 C3 120.6(3) . . ?
C8 C7 C6 120.6(3) . . ?

loop_
_geom_bond_atom_site_label_1
_geom_bond_atom_site_label_2
_geom_bond_distance
_geom_bond_site_symmetry_2
_geom_bond_publ_flag
O6 N4 1.226(3) . ?
O2 N2 1.225(3) . ?
O5 N4 1.226(3) . ?
O4 N3 1.223(3) . ?
N4 C18 1.477(3) . ?
N2 O1 1.227(3) . ?
N2 C14 1.472(3) . ?
C17 C18 1.380(4) . ?
C17 C16 1.388(3) . ?
C15 C14 1.379(4) . ?
C15 C16 1.382(4) . ?
C16 N3 1.475(3) . ?
O3 N3 1.235(3) . ?
C19 C18 1.380(4) . ?
C19 C14 1.393(4) . ?
C12 N1 1.351(3) . ?
C12 C5 1.430(4) . ?
C12 C11 1.437(3) . ?
N1 C10 1.348(3) . ?
C11 C13 1.391(4) . ?
C11 C8 1.427(3) . ?
C10 C4 1.432(4) . ?
C10 C9 1.434(4) . ?
C13 C9 1.395(4) . ?
C8 C7 1.363(4) . ?
C9 C1 1.431(4) . ?
C5 C6 1.361(4) . ?
C4 C3 1.355(4) . ?
C1 C2 1.364(4) . ?
C3 C2 1.411(4) . ?
C6 C7 1.423(4) . ?
